data_4337375
loop_
_publ_author_name
'Corbo, Robert'
'Georgiou, Dayne C.'
'Wilson, David J. D.'
'Dutton, Jason L.'

_publ_section_title
;
 Reactions of [PhI(pyridine)2](2+) with Model Pd and Pt II/IV Redox
 Couples.
;
_journal_issue 3
_journal_name_full 'Inorganic chemistry'
_journal_page_first 1690
_journal_page_last 1698
_journal_paper_doi 10.1021/ic402836d
_journal_volume 53
_journal_year 2014
_chemical_formula_sum 'C44 H32 F0 N4 O0 Pd S0'
_chemical_formula_weight 723.14
_chemical_name_systematic
; 
 ? 
;
_space_group_IT_number 2
_symmetry_cell_setting triclinic
_symmetry_space_group_name_Hall '-P 1'
_symmetry_space_group_name_H-M 'P -1'
_atom_sites_solution_hydrogens geom
_atom_sites_solution_primary direct
_atom_sites_solution_secondary difmap
_audit_creation_method SHELXL-97
_cell_angle_alpha 93.15(3)
_cell_angle_beta 93.05(3)
_cell_angle_gamma 97.94(3)
_cell_formula_units_Z 2
_cell_length_a 10.742(2)
_cell_length_b 11.593(2)
_cell_length_c 18.237(4)
_cell_measurement_temperature 173(2)
_cell_volume 2241.7(8)
_computing_cell_refinement 'CrysAlisPro, Agilent Technologies'
_computing_data_collection 'CrysAlisPro, Agilent Technologies'
_computing_data_reduction 'CrysAlisPro, Agilent Technologies'
_computing_molecular_graphics SHELXP
_computing_publication_material SHELXP
_computing_structure_refinement 'SHELXL-97 (Sheldrick, 2008)'
_computing_structure_solution 'SHELXS-97 (Sheldrick, 2008)'
_diffrn_ambient_temperature 173(2)
_diffrn_measured_fraction_theta_full 0.998
_diffrn_measured_fraction_theta_max 0.998
_diffrn_measurement_device_type 'Xcalibur, Atlas, Gemini'
_diffrn_measurement_method '\w scans'
_diffrn_radiation_monochromator graphite
_diffrn_radiation_source 'fine-focus sealed tube'
_diffrn_radiation_type MoK\a
_diffrn_radiation_wavelength 0.71073
_diffrn_reflns_av_R_equivalents 0.0456
_diffrn_reflns_av_sigmaI/netI 0.0557
_diffrn_reflns_limit_h_max 12
_diffrn_reflns_limit_h_min -10
_diffrn_reflns_limit_k_max 13
_diffrn_reflns_limit_k_min -13
_diffrn_reflns_limit_l_max 21
_diffrn_reflns_limit_l_min -21
_diffrn_reflns_number 18469
_diffrn_reflns_theta_full 25.03
_diffrn_reflns_theta_max 25.03
_diffrn_reflns_theta_min 2.92
_exptl_absorpt_coefficient_mu 0.443
_exptl_absorpt_correction_T_max 0.9285
_exptl_absorpt_correction_T_min 0.8786
_exptl_absorpt_correction_type multi-scan
_exptl_absorpt_process_details 'CrysAlisPro, Agilent Technologies'
_exptl_crystal_colour orange
_exptl_crystal_density_diffrn 1.071
_exptl_crystal_density_method 'not measured'
_exptl_crystal_description plate
_exptl_crystal_F_000 740
_exptl_crystal_size_max 0.30
_exptl_crystal_size_mid 0.20
_exptl_crystal_size_min 0.17
_refine_diff_density_max 3.912
_refine_diff_density_min -1.807
_refine_diff_density_rms 0.173
_refine_ls_extinction_method none
_refine_ls_goodness_of_fit_ref 1.070
_refine_ls_hydrogen_treatment constr
_refine_ls_matrix_type full
_refine_ls_number_parameters 432
_refine_ls_number_reflns 7905
_refine_ls_number_restraints 282
_refine_ls_restrained_S_all 1.052
_refine_ls_R_factor_all 0.1226
_refine_ls_R_factor_gt 0.1137
_refine_ls_shift/su_max 0.000
_refine_ls_shift/su_mean 0.000
_refine_ls_structure_factor_coef Fsqd
_refine_ls_weighting_details 'calc w=1/[\s^2^(Fo^2^)+(0.1061P)^2^+34.2387P] where P=(Fo^2^+2Fc^2^)/3'
_refine_ls_weighting_scheme calc
_refine_ls_wR_factor_gt 0.2863
_refine_ls_wR_factor_ref 0.2918
_reflns_number_gt 6823
_reflns_number_total 7905
_reflns_threshold_expression >2sigma(I)
_cod_data_source_file ic402836d_si_002.cif
_cod_data_source_block 10
_cod_original_sg_symbol_H-M P-1
_cod_database_code 4337375

loop_
_symmetry_equiv_pos_as_xyz
'x, y, z'
'-x, -y, -z'

loop_
_atom_site_label
_atom_site_type_symbol
_atom_site_fract_x
_atom_site_fract_y
_atom_site_fract_z
_atom_site_U_iso_or_equiv
_atom_site_adp_type
_atom_site_occupancy
_atom_site_symmetry_multiplicity
_atom_site_calc_flag
_atom_site_refinement_flags
Pd1 Pd 1.00762(6) 0.66944(5) 0.27189(4) 0.0340(3) Uani 1 1 d U
N1 N 0.8713(6) 0.6613(6) 0.1879(4) 0.0303(15) Uani 1 1 d U
C38 C 1.0392(10) 0.6049(8) 0.1104(6) 0.044(2) Uani 1 1 d U
N3 N 1.1107(7) 0.8139(6) 0.2364(5) 0.0398(18) Uani 1 1 d U
N4 N 0.8844(7) 0.5764(6) 0.3364(5) 0.0366(17) Uani 1 1 d U
C16 C 0.9767(8) 0.7259(9) 0.4344(6) 0.045(3) Uani 1 1 d U
N2 N 1.1662(6) 0.6309(6) 0.3254(4) 0.0310(15) Uani 1 1 d U
C49 C 1.0953(8) 0.4325(8) 0.2712(5) 0.0335(19) Uiso 1 1 d .
C12 C 0.7099(9) 0.4341(8) 0.3565(6) 0.041(2) Uani 1 1 d U
H12A H 0.6503 0.3697 0.3376 0.049 Uiso 1 1 calc R
C37 C 0.9046(9) 0.6213(7) 0.1205(5) 0.037(2) Uani 1 1 d U
C27 C 0.9381(10) 0.9132(9) 0.2759(9) 0.066(4) Uani 1 1 d U
C44 C 1.0451(9) 0.4411(8) 0.2007(5) 0.0357(19) Uiso 1 1 d .
C53 C 1.3636(8) 0.6838(8) 0.3912(5) 0.036(2) Uani 1 1 d U
H53A H 1.4208 0.7415 0.4193 0.044 Uiso 1 1 calc R
C34 C 0.6599(11) 0.6691(9) 0.1401(7) 0.056(3) Uani 1 1 d U
H34A H 0.5775 0.6868 0.1471 0.067 Uiso 1 1 calc R
C46 C 0.9000(10) 0.2653(7) 0.2111(6) 0.043(2) Uani 1 1 d U
H46A H 0.8326 0.2091 0.1906 0.052 Uiso 1 1 calc R
C45 C 0.9466(9) 0.3587(8) 0.1693(6) 0.041(2) Uani 1 1 d U
H45A H 0.9120 0.3655 0.1210 0.049 Uiso 1 1 calc R
C50 C 1.1919(8) 0.5194(7) 0.3117(5) 0.0347(19) Uani 1 1 d U
C36 C 0.8182(11) 0.6086(9) 0.0618(6) 0.053(3) Uani 1 1 d U
H36A H 0.8421 0.5847 0.0146 0.063 Uiso 1 1 calc R
C11 C 0.7997(8) 0.4850(8) 0.3124(5) 0.036(2) Uani 1 1 d U
H11A H 0.8014 0.4539 0.2632 0.043 Uiso 1 1 calc R
C54 C 1.2531(8) 0.7087(8) 0.3636(5) 0.038(2) Uani 1 1 d U
H54A H 1.2351 0.7862 0.3715 0.046 Uiso 1 1 calc R
C51 C 1.3069(10) 0.4886(9) 0.3370(6) 0.048(3) Uani 1 1 d U
H51A H 1.3251 0.4118 0.3262 0.058 Uiso 1 1 calc R
C33 C 0.7536(9) 0.6797(8) 0.1977(6) 0.042(2) Uani 1 1 d U
H33A H 0.7319 0.7011 0.2459 0.050 Uiso 1 1 calc R
C15 C 0.8832(9) 0.6240(9) 0.4059(6) 0.044(2) Uani 1 1 d U
C42 C 1.2282(10) 0.5253(8) 0.1341(6) 0.046(2) Uani 1 1 d U
H42A H 1.2743 0.4746 0.1601 0.055 Uiso 1 1 calc R
C14 C 0.7942(9) 0.5747(10) 0.4528(6) 0.046(2) Uani 1 1 d U
H14A H 0.7928 0.6074 0.5016 0.056 Uiso 1 1 calc R
C17 C 1.0501(10) 0.7123(13) 0.4953(6) 0.064(4) Uani 1 1 d U
H17A H 1.0379 0.6404 0.5183 0.077 Uiso 1 1 calc R
C48 C 1.0479(10) 0.3376(7) 0.3118(6) 0.045(2) Uani 1 1 d U
H48A H 1.0821 0.3302 0.3601 0.054 Uiso 1 1 calc R
C18 C 1.1448(11) 0.8030(16) 0.5255(8) 0.079(5) Uani 1 1 d U
H18A H 1.1974 0.7922 0.5675 0.095 Uiso 1 1 calc R
C13 C 0.7074(9) 0.4776(10) 0.4280(6) 0.049(3) Uani 1 1 d U
H13A H 0.6481 0.4423 0.4598 0.058 Uiso 1 1 calc R
C47 C 0.9493(10) 0.2538(7) 0.2800(6) 0.043(2) Uani 1 1 d U
H47A H 0.9174 0.1893 0.3068 0.052 Uiso 1 1 calc R
C52 C 1.3941(9) 0.5680(10) 0.3775(6) 0.051(3) Uani 1 1 d U
H52A H 1.4719 0.5472 0.3957 0.061 Uiso 1 1 calc R
C39 C 1.1002(12) 0.6705(9) 0.0573(6) 0.053(3) Uani 1 1 d U
H39A H 1.0551 0.7209 0.0303 0.064 Uiso 1 1 calc R
C41 C 1.2882(10) 0.5920(10) 0.0819(6) 0.055(3) Uani 1 1 d U
H41A H 1.3739 0.5872 0.0734 0.066 Uiso 1 1 calc R
C43 C 1.1058(8) 0.5292(7) 0.1498(5) 0.0325(19) Uani 1 1 d U
C40 C 1.2239(12) 0.6641(10) 0.0429(6) 0.057(3) Uani 1 1 d U
H40A H 1.2636 0.7091 0.0065 0.068 Uiso 1 1 calc R
C25 C 0.7244(11) 0.9585(9) 0.2494(12) 0.087(6) Uani 1 1 d U
H25A H 0.6657 0.9882 0.2172 0.104 Uiso 1 1 calc R
C22 C 0.9013(10) 0.8685(9) 0.3444(8) 0.062(4) Uani 1 1 d U
C26 C 0.8503(10) 0.9620(8) 0.2328(10) 0.074(4) Uani 1 1 d U
H26A H 0.8774 0.9994 0.1902 0.089 Uiso 1 1 calc R
C23 C 0.7719(10) 0.8659(9) 0.3614(9) 0.070(4) Uani 1 1 d U
H23A H 0.7438 0.8335 0.4054 0.084 Uiso 1 1 calc R
C24 C 0.6875(11) 0.9105(10) 0.3141(10) 0.076(5) Uani 1 1 d U
H24A H 0.6024 0.9080 0.3264 0.091 Uiso 1 1 calc R
C35 C 0.6969(10) 0.6301(10) 0.0707(7) 0.056(3) Uani 1 1 d U
H35A H 0.6372 0.6186 0.0297 0.067 Uiso 1 1 calc R
C19 C 1.1578(11) 0.9101(13) 0.4908(9) 0.073(4) Uani 1 1 d U
H19A H 1.2195 0.9729 0.5097 0.088 Uiso 1 1 calc R
C20 C 1.0863(11) 0.9225(11) 0.4336(8) 0.069(4) Uani 1 1 d U
H20A H 1.0996 0.9948 0.4111 0.083 Uiso 1 1 calc R
C21 C 0.9881(9) 0.8351(10) 0.4015(7) 0.059(3) Uani 1 1 d U
C32 C 1.2243(9) 0.8179(8) 0.2070(6) 0.043(2) Uani 1 1 d U
H32A H 1.2550 0.7463 0.1959 0.052 Uiso 1 1 calc R
C28 C 1.0667(11) 0.9128(8) 0.2499(8) 0.062(3) Uani 1 1 d U
C31 C 1.2971(11) 0.9192(10) 0.1923(8) 0.063(3) Uani 1 1 d U
H31A H 1.3755 0.9179 0.1707 0.076 Uiso 1 1 calc R
C29 C 1.1459(11) 1.0182(10) 0.2345(11) 0.094(6) Uani 1 1 d U
H29A H 1.1153 1.0903 0.2436 0.112 Uiso 1 1 calc R
C30 C 1.2552(14) 1.0207(10) 0.2092(12) 0.105(7) Uani 1 1 d U
H30A H 1.3056 1.0929 0.2025 0.126 Uiso 1 1 calc R

loop_
_atom_site_aniso_label
_atom_site_aniso_U_11
_atom_site_aniso_U_22
_atom_site_aniso_U_33
_atom_site_aniso_U_23
_atom_site_aniso_U_13
_atom_site_aniso_U_12
Pd1 0.0299(4) 0.0211(4) 0.0491(5) -0.0098(3) 0.0031(3) 0.0011(2)
N1 0.023(3) 0.023(3) 0.043(4) -0.006(3) -0.004(3) 0.002(3)
C38 0.050(6) 0.024(4) 0.050(6) -0.008(4) -0.009(5) -0.010(4)
N3 0.032(4) 0.024(4) 0.062(5) -0.009(3) 0.003(4) 0.004(3)
N4 0.024(4) 0.026(4) 0.061(5) -0.007(3) 0.010(3) 0.007(3)
C16 0.016(4) 0.058(6) 0.057(6) -0.035(5) 0.019(4) 0.005(4)
N2 0.024(3) 0.026(4) 0.044(4) -0.009(3) 0.002(3) 0.010(3)
C12 0.032(5) 0.023(4) 0.067(6) -0.004(4) 0.009(4) 0.001(4)
C37 0.038(5) 0.021(4) 0.049(5) -0.002(4) -0.003(4) 0.004(4)
C27 0.036(6) 0.023(5) 0.130(12) -0.030(6) 0.008(7) -0.012(4)
C53 0.032(5) 0.034(5) 0.042(5) -0.007(4) 0.004(4) 0.003(4)
C34 0.040(6) 0.043(6) 0.082(8) -0.005(5) -0.017(6) 0.006(5)
C46 0.055(6) 0.017(4) 0.059(6) -0.012(4) -0.001(5) 0.018(4)
C45 0.042(5) 0.031(5) 0.049(5) -0.011(4) -0.004(4) 0.010(4)
C50 0.030(4) 0.026(4) 0.051(5) -0.004(4) 0.006(4) 0.016(4)
C36 0.061(7) 0.040(6) 0.051(6) -0.002(5) -0.008(5) -0.010(5)
C11 0.029(4) 0.032(5) 0.046(5) -0.011(4) 0.004(4) 0.012(4)
C54 0.029(5) 0.040(5) 0.043(5) -0.009(4) 0.005(4) -0.004(4)
C51 0.042(6) 0.036(5) 0.068(7) -0.016(5) -0.001(5) 0.018(4)
C33 0.030(5) 0.028(4) 0.064(6) -0.007(4) 0.011(4) -0.007(4)
C15 0.034(5) 0.044(5) 0.052(6) -0.018(4) 0.003(4) 0.008(4)
C42 0.051(6) 0.026(4) 0.060(6) -0.015(4) -0.004(5) 0.006(4)
C14 0.026(5) 0.065(7) 0.049(6) -0.009(5) 0.011(4) 0.008(4)
C17 0.029(5) 0.098(10) 0.057(7) -0.038(6) 0.010(5) -0.005(5)
C48 0.058(6) 0.017(4) 0.060(6) 0.000(4) -0.012(5) 0.012(4)
C18 0.035(6) 0.127(14) 0.064(8) -0.049(9) 0.004(5) -0.005(7)
C13 0.027(5) 0.059(6) 0.065(7) 0.011(5) 0.017(5) 0.016(4)
C47 0.055(6) 0.017(4) 0.059(6) -0.006(4) 0.009(5) 0.010(4)
C52 0.023(5) 0.058(6) 0.070(7) 0.003(5) -0.011(5) 0.010(4)
C39 0.076(8) 0.033(5) 0.048(6) -0.002(4) 0.007(5) 0.001(5)
C41 0.038(6) 0.065(7) 0.057(6) -0.023(6) 0.016(5) -0.005(5)
C43 0.030(4) 0.023(4) 0.044(5) -0.009(3) 0.007(4) 0.003(3)
C40 0.064(8) 0.046(6) 0.055(7) -0.007(5) 0.016(6) -0.007(5)
C25 0.037(6) 0.021(5) 0.199(18) 0.004(8) -0.007(9) 0.000(4)
C22 0.044(6) 0.023(5) 0.111(10) -0.042(6) 0.010(6) -0.006(4)
C26 0.029(5) 0.019(5) 0.176(15) -0.002(6) 0.012(7) 0.010(4)
C23 0.041(6) 0.036(6) 0.130(11) -0.047(7) 0.015(7) 0.015(5)
C24 0.032(6) 0.035(6) 0.156(14) -0.041(8) 0.000(7) 0.010(5)
C35 0.039(6) 0.057(7) 0.069(7) -0.003(6) -0.014(5) 0.006(5)
C19 0.033(6) 0.074(9) 0.102(10) -0.058(8) 0.000(7) -0.001(6)
C20 0.040(6) 0.053(7) 0.107(10) -0.055(7) 0.004(7) 0.005(5)
C21 0.030(5) 0.056(7) 0.085(8) -0.054(6) 0.013(5) 0.007(5)
C32 0.036(5) 0.023(4) 0.068(7) -0.017(4) 0.006(5) 0.000(4)
C28 0.045(6) 0.018(4) 0.122(11) -0.012(5) 0.000(6) 0.010(4)
C31 0.038(6) 0.049(6) 0.101(10) -0.006(6) 0.020(6) 0.003(5)
C29 0.039(6) 0.025(5) 0.216(19) -0.004(8) 0.050(9) -0.013(5)
C30 0.065(9) 0.018(5) 0.23(2) -0.014(8) 0.033(11) -0.012(5)

loop_
_atom_type_symbol
_atom_type_description
_atom_type_scat_dispersion_real
_atom_type_scat_dispersion_imag
_atom_type_scat_source
C C 0.0033 0.0016 'International Tables Vol C Tables 4.2.6.8 and 6.1.1.4'
H H 0.0000 0.0000 'International Tables Vol C Tables 4.2.6.8 and 6.1.1.4'
F F 0.0171 0.0103 'International Tables Vol C Tables 4.2.6.8 and 6.1.1.4'
N N 0.0061 0.0033 'International Tables Vol C Tables 4.2.6.8 and 6.1.1.4'
O O 0.0106 0.0060 'International Tables Vol C Tables 4.2.6.8 and 6.1.1.4'
Pd Pd -0.9988 1.0072 'International Tables Vol C Tables 4.2.6.8 and 6.1.1.4'
S S 0.1246 0.1234 'International Tables Vol C Tables 4.2.6.8 and 6.1.1.4'

loop_
_geom_angle_atom_site_label_1
_geom_angle_atom_site_label_2
_geom_angle_atom_site_label_3
_geom_angle
N3 Pd1 N2 88.9(3)
N3 Pd1 N1 93.6(3)
N2 Pd1 N1 156.8(3)
N3 Pd1 N4 156.4(3)
N2 Pd1 N4 95.6(3)
N1 Pd1 N4 91.3(3)
C33 N1 C37 120.6(8)
C33 N1 Pd1 123.7(7)
C37 N1 Pd1 115.2(6)
C39 C38 C43 119.0(10)
C39 C38 C37 116.1(9)
C43 C38 C37 124.9(9)
C28 N3 C32 118.2(9)
C28 N3 Pd1 115.7(7)
C32 N3 Pd1 125.8(6)
C11 N4 C15 120.2(8)
C11 N4 Pd1 125.0(7)
C15 N4 Pd1 114.2(6)
C17 C16 C21 120.1(10)
C17 C16 C15 117.3(11)
C21 C16 C15 122.6(10)
C54 N2 C50 118.8(8)
C54 N2 Pd1 125.1(6)
C50 N2 Pd1 115.4(6)
C44 C49 C48 119.4(8)
C44 C49 C50 125.6(8)
C48 C49 C50 114.9(8)
C13 C12 C11 119.3(9)
C13 C12 H12A 120.3
C11 C12 H12A 120.3
C36 C37 N1 119.4(9)
C36 C37 C38 120.7(9)
N1 C37 C38 119.5(8)
C26 C27 C22 118.6(11)
C26 C27 C28 118.6(14)
C22 C27 C28 122.8(12)
C49 C44 C45 121.2(9)
C49 C44 C43 121.8(8)
C45 C44 C43 116.4(8)
C54 C53 C52 118.7(8)
C54 C53 H53A 120.7
C52 C53 H53A 120.7
C33 C34 C35 115.3(10)
C33 C34 H34A 122.3
C35 C34 H34A 122.3
C47 C46 C45 121.4(9)
C47 C46 H46A 119.3
C45 C46 H46A 119.3
C44 C45 C46 118.4(9)
C44 C45 H45A 120.8
C46 C45 H45A 120.8
N2 C50 C51 120.1(8)
N2 C50 C49 119.0(7)
C51 C50 C49 120.9(8)
C37 C36 C35 120.5(11)
C37 C36 H36A 119.8
C35 C36 H36A 119.8
N4 C11 C12 122.4(9)
N4 C11 H11A 118.8
C12 C11 H11A 118.8
C53 C54 N2 124.0(9)
C53 C54 H54A 118.0
N2 C54 H54A 118.0
C52 C51 C50 120.7(9)
C52 C51 H51A 119.7
C50 C51 H51A 119.7
N1 C33 C34 123.0(10)
N1 C33 H33A 118.5
C34 C33 H33A 118.5
N4 C15 C14 119.3(9)
N4 C15 C16 121.5(9)
C14 C15 C16 119.1(9)
C43 C42 C41 123.1(10)
C43 C42 H42A 118.5
C41 C42 H42A 118.5
C13 C14 C15 120.2(9)
C13 C14 H14A 119.9
C15 C14 H14A 119.9
C16 C17 C18 121.7(15)
C16 C17 H17A 119.2
C18 C17 H17A 119.2
C47 C48 C49 119.5(9)
C47 C48 H48A 120.3
C49 C48 H48A 120.3
C19 C18 C17 117.5(14)
C19 C18 H18A 121.2
C17 C18 H18A 121.2
C12 C13 C14 118.4(9)
C12 C13 H13A 120.8
C14 C13 H13A 120.8
C46 C47 C48 120.1(9)
C46 C47 H47A 120.0
C48 C47 H47A 120.0
C51 C52 C53 117.7(9)
C51 C52 H52A 121.2
C53 C52 H52A 121.2
C40 C39 C38 121.9(11)
C40 C39 H39A 119.1
C38 C39 H39A 119.1
C40 C41 C42 119.9(10)
C40 C41 H41A 120.1
C42 C41 H41A 120.1
C42 C43 C38 117.4(9)
C42 C43 C44 118.3(8)
C38 C43 C44 123.8(8)
C41 C40 C39 118.8(11)
C41 C40 H40A 120.6
C39 C40 H40A 120.6
C24 C25 C26 118.1(14)
C24 C25 H25A 120.9
C26 C25 H25A 120.9
C27 C22 C23 117.8(13)
C27 C22 C21 124.7(10)
C23 C22 C21 117.2(13)
C27 C26 C25 123.0(15)
C27 C26 H26A 118.5
C25 C26 H26A 118.5
C24 C23 C22 120.6(15)
C24 C23 H23A 119.7
C22 C23 H23A 119.7
C25 C24 C23 121.6(12)
C25 C24 H24A 119.2
C23 C24 H24A 119.2
C36 C35 C34 120.9(10)
C36 C35 H35A 119.6
C34 C35 H35A 119.6
C20 C19 C18 120.2(12)
C20 C19 H19A 119.9
C18 C19 H19A 119.9
C19 C20 C21 124.7(15)
C19 C20 H20A 117.6
C21 C20 H20A 117.6
C16 C21 C20 115.6(12)
C16 C21 C22 125.8(9)
C20 C21 C22 118.2(12)
N3 C32 C31 123.6(9)
N3 C32 H32A 118.2
C31 C32 H32A 118.2
N3 C28 C29 116.9(10)
N3 C28 C27 120.6(9)
C29 C28 C27 122.4(9)
C30 C31 C32 118.4(11)
C30 C31 H31A 120.8
C32 C31 H31A 120.8
C30 C29 C28 124.1(11)
C30 C29 H29A 118.0
C28 C29 H29A 118.0
C29 C30 C31 118.7(11)
C29 C30 H30A 120.6
C31 C30 H30A 120.6

loop_
_geom_bond_atom_site_label_1
_geom_bond_atom_site_label_2
_geom_bond_distance
Pd1 N3 2.033(8)
Pd1 N2 2.034(7)
Pd1 N1 2.051(7)
Pd1 N4 2.051(8)
N1 C33 1.331(12)
N1 C37 1.373(12)
C38 C39 1.400(15)
C38 C43 1.410(13)
C38 C37 1.503(14)
N3 C28 1.315(12)
N3 C32 1.356(12)
N4 C11 1.335(11)
N4 C15 1.356(12)
C16 C17 1.357(17)
C16 C21 1.422(17)
C16 C15 1.491(13)
N2 C54 1.340(11)
N2 C50 1.372(10)
C49 C44 1.381(12)
C49 C48 1.412(13)
C49 C50 1.478(12)
C12 C13 1.376(15)
C12 C11 1.379(13)
C12 H12A 0.9500
C37 C36 1.367(14)
C27 C26 1.395(19)
C27 C22 1.43(2)
C27 C28 1.486(16)
C44 C45 1.399(13)
C44 C43 1.521(12)
C53 C54 1.340(13)
C53 C52 1.437(14)
C53 H53A 0.9500
C34 C33 1.403(15)
C34 C35 1.416(17)
C34 H34A 0.9500
C46 C47 1.357(14)
C46 C45 1.409(14)
C46 H46A 0.9500
C45 H45A 0.9500
C50 C51 1.395(13)
C36 C35 1.377(16)
C36 H36A 0.9500
C11 H11A 0.9500
C54 H54A 0.9500
C51 C52 1.372(14)
C51 H51A 0.9500
C33 H33A 0.9500
C15 C14 1.401(14)
C42 C43 1.366(13)
C42 C41 1.389(16)
C42 H42A 0.9500
C14 C13 1.396(15)
C14 H14A 0.9500
C17 C18 1.424(17)
C17 H17A 0.9500
C48 C47 1.411(14)
C48 H48A 0.9500
C18 C19 1.42(2)
C18 H18A 0.9500
C13 H13A 0.9500
C47 H47A 0.9500
C52 H52A 0.9500
C39 C40 1.380(17)
C39 H39A 0.9500
C41 C40 1.361(17)
C41 H41A 0.9500
C40 H40A 0.9500
C25 C24 1.39(2)
C25 C26 1.397(17)
C25 H25A 0.9500
C22 C23 1.437(15)
C22 C21 1.464(19)
C26 H26A 0.9500
C23 C24 1.39(2)
C23 H23A 0.9500
C24 H24A 0.9500
C35 H35A 0.9500
C19 C20 1.29(2)
C19 H19A 0.9500
C20 C21 1.434(14)
C20 H20A 0.9500
C32 C31 1.366(15)
C32 H32A 0.9500
C28 C29 1.439(15)
C31 C30 1.343(17)
C31 H31A 0.9500
C29 C30 1.281(19)
C29 H29A 0.9500
C30 H30A 0.9500

loop_
_geom_torsion_atom_site_label_1
_geom_torsion_atom_site_label_2
_geom_torsion_atom_site_label_3
_geom_torsion_atom_site_label_4
_geom_torsion
N3 Pd1 N1 C33 -112.7(7)
N2 Pd1 N1 C33 151.6(7)
N4 Pd1 N1 C33 44.2(7)
N3 Pd1 N1 C37 74.9(6)
N2 Pd1 N1 C37 -20.7(11)
N4 Pd1 N1 C37 -128.2(6)
N2 Pd1 N3 C28 -127.0(9)
N1 Pd1 N3 C28 76.0(9)
N4 Pd1 N3 C28 -25.5(13)
N2 Pd1 N3 C32 46.5(8)
N1 Pd1 N3 C32 -110.4(8)
N4 Pd1 N3 C32 148.1(8)
N3 Pd1 N4 C11 142.2(8)
N2 Pd1 N4 C11 -117.6(7)
N1 Pd1 N4 C11 40.2(7)
N3 Pd1 N4 C15 -29.7(12)
N2 Pd1 N4 C15 70.5(7)
N1 Pd1 N4 C15 -131.7(7)
N3 Pd1 N2 C54 41.5(7)
N1 Pd1 N2 C54 138.0(8)
N4 Pd1 N2 C54 -115.4(7)
N3 Pd1 N2 C50 -129.0(7)
N1 Pd1 N2 C50 -32.5(11)
N4 Pd1 N2 C50 74.2(7)
C33 N1 C37 C36 4.9(13)
Pd1 N1 C37 C36 177.5(7)
C33 N1 C37 C38 178.0(8)
Pd1 N1 C37 C38 -9.4(10)
C39 C38 C37 C36 53.1(12)
C43 C38 C37 C36 -126.5(10)
C39 C38 C37 N1 -119.9(10)
C43 C38 C37 N1 60.4(12)
C48 C49 C44 C45 1.1(14)
C50 C49 C44 C45 -174.8(8)
C48 C49 C44 C43 -169.7(8)
C50 C49 C44 C43 14.4(14)
C49 C44 C45 C46 -0.6(14)
C43 C44 C45 C46 170.8(8)
C47 C46 C45 C44 -0.6(14)
C54 N2 C50 C51 -0.3(14)
Pd1 N2 C50 C51 170.8(8)
C54 N2 C50 C49 178.6(8)
Pd1 N2 C50 C49 -10.3(11)
C44 C49 C50 N2 60.1(13)
C48 C49 C50 N2 -116.0(10)
C44 C49 C50 C51 -121.0(11)
C48 C49 C50 C51 62.9(12)
N1 C37 C36 C35 -3.2(15)
C38 C37 C36 C35 -176.3(9)
C15 N4 C11 C12 -1.0(13)
Pd1 N4 C11 C12 -172.5(7)
C13 C12 C11 N4 -0.7(14)
C52 C53 C54 N2 2.2(15)
C50 N2 C54 C53 -1.8(14)
Pd1 N2 C54 C53 -171.9(7)
N2 C50 C51 C52 1.8(16)
C49 C50 C51 C52 -177.1(10)
C37 N1 C33 C34 -5.3(13)
Pd1 N1 C33 C34 -177.2(7)
C35 C34 C33 N1 3.8(15)
C11 N4 C15 C14 1.4(14)
Pd1 N4 C15 C14 173.8(8)
C11 N4 C15 C16 179.8(9)
Pd1 N4 C15 C16 -7.8(12)
C17 C16 C15 N4 -121.9(10)
C21 C16 C15 N4 60.1(12)
C17 C16 C15 C14 56.5(12)
C21 C16 C15 C14 -121.6(11)
N4 C15 C14 C13 -0.1(15)
C16 C15 C14 C13 -178.5(9)
C21 C16 C17 C18 -3.8(14)
C15 C16 C17 C18 178.1(9)
C44 C49 C48 C47 -0.6(14)
C50 C49 C48 C47 175.7(8)
C16 C17 C18 C19 1.7(16)
C11 C12 C13 C14 2.0(14)
C15 C14 C13 C12 -1.6(15)
C45 C46 C47 C48 1.2(14)
C49 C48 C47 C46 -0.6(14)
C50 C51 C52 C53 -1.3(17)
C54 C53 C52 C51 -0.6(15)
C43 C38 C39 C40 -0.7(14)
C37 C38 C39 C40 179.6(9)
C43 C42 C41 C40 -1.0(15)
C41 C42 C43 C38 0.1(13)
C41 C42 C43 C44 172.3(9)
C39 C38 C43 C42 0.8(13)
C37 C38 C43 C42 -179.6(8)
C39 C38 C43 C44 -170.9(8)
C37 C38 C43 C44 8.7(13)
C49 C44 C43 C42 57.6(12)
C45 C44 C43 C42 -113.7(10)
C49 C44 C43 C38 -130.8(10)
C45 C44 C43 C38 57.9(12)
C42 C41 C40 C39 1.0(16)
C38 C39 C40 C41 -0.2(16)
C26 C27 C22 C23 6.1(13)
C28 C27 C22 C23 -175.7(8)
C26 C27 C22 C21 -168.0(9)
C28 C27 C22 C21 10.2(14)
C22 C27 C26 C25 -6.9(17)
C28 C27 C26 C25 174.8(11)
C24 C25 C26 C27 4.1(19)
C27 C22 C23 C24 -2.9(13)
C21 C22 C23 C24 171.7(9)
C26 C25 C24 C23 -0.5(18)
C22 C23 C24 C25 0.1(16)
C37 C36 C35 C34 1.9(17)
C33 C34 C35 C36 -2.0(16)
C17 C18 C19 C20 -0.6(18)
C18 C19 C20 C21 1.7(18)
C17 C16 C21 C20 4.6(13)
C15 C16 C21 C20 -177.4(8)
C17 C16 C21 C22 -168.5(10)
C15 C16 C21 C22 9.5(14)
C19 C20 C21 C16 -3.7(16)
C19 C20 C21 C22 170.0(11)
C27 C22 C21 C16 -127.1(11)
C23 C22 C21 C16 58.7(12)
C27 C22 C21 C20 60.0(13)
C23 C22 C21 C20 -114.2(11)
C28 N3 C32 C31 1.8(17)
Pd1 N3 C32 C31 -171.7(9)
C32 N3 C28 C29 -2.2(19)
Pd1 N3 C28 C29 171.9(12)
C32 N3 C28 C27 174.6(12)
Pd1 N3 C28 C27 -11.4(16)
C26 C27 C28 N3 -119.1(13)
C22 C27 C28 N3 62.6(16)
C26 C27 C28 C29 57.4(19)
C22 C27 C28 C29 -120.8(15)
N3 C32 C31 C30 1(2)
N3 C28 C29 C30 0(3)
C27 C28 C29 C30 -177.1(19)
C28 C29 C30 C31 3(3)
C32 C31 C30 C29 -4(3)
